data_7114558
loop_
_publ_author_name
'Dai, Jing-Cao'
'Wu, Xin-Tao'
'Fu, Zhi-Yong'
'Hu, Sheng-Min'
'Du, Wen-Xing'
'Cui, Chuan-Peng'
'Wu, Li-Ming'
'Zhang, Han-Hui'
'Sun, Rui-Qing'

_publ_section_title
;
 A novel ribbon-candy-like supramolecular architecture of
 cadmium(ii)--terephthalate polymer with giant rhombic channels: twofold
 interpenetration of the 3D 8210-a net
;
_journal_issue 1
_journal_name_full 'Chemical Communications'
_journal_page_first 12
_journal_paper_doi 10.1039/b107592f
_journal_year 2002
_chemical_formula_sum 'C33 H30 Cd Cl O6 P'
_chemical_formula_weight 701.39
_chemical_name_systematic
; 
? 
;
_space_group_IT_number 86
_symmetry_cell_setting tetragonal
_symmetry_space_group_name_Hall '-P 4bc'
_symmetry_space_group_name_H-M 'P 42/n :2'
_atom_sites_solution_hydrogens geom
_atom_sites_solution_primary direct
_atom_sites_solution_secondary difmap
_audit_creation_method SHELXL-97
_cell_angle_alpha 90.00
_cell_angle_beta 90.00
_cell_angle_gamma 90.00
_cell_formula_units_Z 8
_cell_length_a 18.6679(2)
_cell_length_b 18.6679(2)
_cell_length_c 17.8347(2)
_cell_measurement_temperature 293(2)
_cell_volume 6215.22(12)
_computing_cell_refinement 'Siemens SMART'
_computing_data_collection 'Siemens SMART'
_computing_data_reduction 'Siemens XPREP'
_computing_molecular_graphics 'Siemens SHELXTL'
_computing_publication_material 'Siemens SHELXTL'
_computing_structure_refinement 'SHELXL-97 (Sheldrick, 1997)'
_computing_structure_solution 'SHELXS-97 (Sheldrick, 1990)'
_diffrn_ambient_temperature 293(2)
_diffrn_measured_fraction_theta_full 0.990
_diffrn_measured_fraction_theta_max 0.990
_diffrn_measurement_device_type 'Siemens Smart CCD'
_diffrn_measurement_method '\w scans'
_diffrn_radiation_monochromator graphite
_diffrn_radiation_source 'fine-focus sealed tube'
_diffrn_radiation_type MoK\a
_diffrn_radiation_wavelength 0.71073
_diffrn_reflns_av_R_equivalents 0.0498
_diffrn_reflns_av_sigmaI/netI 0.0495
_diffrn_reflns_limit_h_max 22
_diffrn_reflns_limit_h_min -13
_diffrn_reflns_limit_k_max 22
_diffrn_reflns_limit_k_min -22
_diffrn_reflns_limit_l_max 18
_diffrn_reflns_limit_l_min -21
_diffrn_reflns_number 21688
_diffrn_reflns_theta_full 25.17
_diffrn_reflns_theta_max 25.17
_diffrn_reflns_theta_min 1.54
_diffrn_standards_decay_% none
_diffrn_standards_interval_count none
_diffrn_standards_interval_time none
_diffrn_standards_number none
_exptl_absorpt_coefficient_mu 0.883
_exptl_absorpt_correction_T_max 1.000000
_exptl_absorpt_correction_T_min 0.865520
_exptl_absorpt_correction_type empirical
_exptl_absorpt_process_details 'SADABS(Sheldrick, 1996)'
_exptl_crystal_colour colorless
_exptl_crystal_density_diffrn 1.499
_exptl_crystal_density_method 'not measured'
_exptl_crystal_description prism
_exptl_crystal_F_000 2848
_exptl_crystal_size_max 0.40
_exptl_crystal_size_mid 0.34
_exptl_crystal_size_min 0.28
_refine_diff_density_max 0.589
_refine_diff_density_min -0.563
_refine_diff_density_rms 0.116
_refine_ls_extinction_method none
_refine_ls_goodness_of_fit_ref 1.152
_refine_ls_hydrogen_treatment mixed
_refine_ls_matrix_type full
_refine_ls_number_parameters 379
_refine_ls_number_reflns 5529
_refine_ls_number_restraints 0
_refine_ls_restrained_S_all 1.152
_refine_ls_R_factor_all 0.0852
_refine_ls_R_factor_gt 0.0428
_refine_ls_shift/su_max 0.001
_refine_ls_shift/su_mean 0.000
_refine_ls_structure_factor_coef Fsqd
_refine_ls_weighting_details 'calc w=1/[\s^2^(Fo^2^)+(0.0561P)^2^+2.6317P] where P=(Fo^2^+2Fc^2^)/3'
_refine_ls_weighting_scheme calc
_refine_ls_wR_factor_gt 0.0988
_refine_ls_wR_factor_ref 0.1288
_reflns_number_gt 3735
_reflns_number_total 5529
_reflns_threshold_expression >2sigma(I)
_cod_data_source_file b107592f.txt
_cod_data_source_block d
_cod_depositor_comments
;
The following automatic conversions were performed:

'_symmetry_cell_setting' value 'Tetragonal' changed to 'tetragonal'
according to
/usr/data/users/saulius/automatic-downloads/retrospective/RSC/lib/dictionaries/cif_core.dic
dictionary named 'cif_core.dic' version 2.4.2 from 2011-04-26.

Automatic conversion script
Id: cif_fix_values 2281 2013-09-26 08:29:07Z andrius 
;
_cod_original_sg_symbol_H-M P4(2)/n
_cod_database_code 7114558

loop_
_symmetry_equiv_pos_as_xyz
'x, y, z'
'-x+1/2, -y+1/2, z'
'-y, x+1/2, z+1/2'
'y+1/2, -x, z+1/2'
'-x, -y, -z'
'x-1/2, y-1/2, -z'
'y, -x-1/2, -z-1/2'
'-y-1/2, x, -z-1/2'

loop_
_atom_site_label
_atom_site_type_symbol
_atom_site_fract_x
_atom_site_fract_y
_atom_site_fract_z
_atom_site_U_iso_or_equiv
_atom_site_adp_type
_atom_site_occupancy
_atom_site_symmetry_multiplicity
_atom_site_calc_flag
_atom_site_refinement_flags
Cd1 Cd 0.572825(19) 0.432883(19) 0.006110(17) 0.04304(14) Uani 1 1 d .
P1 P 1.01479(7) 0.65286(8) 0.06886(8) 0.0519(4) Uani 1 1 d .
Cl1 Cl 0.54698(7) 0.55606(7) 0.06451(7) 0.0559(4) Uani 1 1 d .
O2 O 0.6526(2) 0.47857(18) -0.07849(19) 0.0612(10) Uani 1 1 d .
C1 C 0.7095(2) 0.4195(2) -0.1808(2) 0.0381(11) Uani 1 1 d .
O1 O 0.63837(19) 0.36253(19) -0.08743(19) 0.0590(9) Uani 1 1 d .
C7 C 0.6639(3) 0.4198(3) -0.1113(3) 0.0454(12) Uani 1 1 d .
C21 C 1.0213(3) 0.5806(3) 0.1339(3) 0.0505(13) Uani 1 1 d .
C6 C 0.7233(3) 0.4824(3) -0.2189(3) 0.0482(13) Uani 1 1 d .
H6A H 0.7047 0.5252 -0.2008 0.058 Uiso 1 1 calc R
C2 C 0.7374(3) 0.3569(2) -0.2086(3) 0.0484(12) Uani 1 1 d .
H2A H 0.7273 0.3139 -0.1846 0.058 Uiso 1 1 calc R
C22 C 1.0784(3) 0.5326(3) 0.1329(3) 0.0621(15) Uani 1 1 d .
H22A H 1.1142 0.5377 0.0970 0.075 Uiso 1 1 calc R
C31 C 0.9292(3) 0.6492(3) 0.0238(3) 0.0489(12) Uani 1 1 d .
C35 C 0.8224(3) 0.5865(4) -0.0118(3) 0.0637(15) Uani 1 1 d .
H35A H 0.7938 0.5457 -0.0098 0.076 Uiso 1 1 calc R
C36 C 0.8871(3) 0.5883(3) 0.0262(3) 0.0518(13) Uani 1 1 d .
H36A H 0.9022 0.5486 0.0534 0.062 Uiso 1 1 calc R
C46 C 1.0095(4) 0.7213(4) 0.2550(4) 0.087(2) Uani 1 1 d .
H46A H 1.0539 0.6987 0.2569 0.105 Uiso 1 1 calc R
C26 C 0.9687(3) 0.5719(3) 0.1888(3) 0.0629(15) Uani 1 1 d .
H26A H 0.9299 0.6032 0.1904 0.075 Uiso 1 1 calc R
C16 C 1.0695(3) 0.6180(3) -0.0704(3) 0.0591(14) Uani 1 1 d .
H16A H 1.0231 0.6045 -0.0832 0.071 Uiso 1 1 calc R
C25 C 0.9737(4) 0.5176(4) 0.2404(3) 0.0757(18) Uani 1 1 d .
H25A H 0.9385 0.5120 0.2769 0.091 Uiso 1 1 calc R
C23 C 1.0827(4) 0.4781(4) 0.1841(4) 0.0801(19) Uani 1 1 d .
H23A H 1.1205 0.4457 0.1824 0.096 Uiso 1 1 calc R
C13 C 1.2075(3) 0.6550(4) -0.0336(4) 0.085(2) Uani 1 1 d .
H13A H 1.2545 0.6663 -0.0208 0.102 Uiso 1 1 calc R
C14 C 1.1926(3) 0.6292(3) -0.1026(4) 0.0723(17) Uani 1 1 d .
H14A H 1.2293 0.6243 -0.1375 0.087 Uiso 1 1 calc R
C15 C 1.1246(3) 0.6105(3) -0.1217(3) 0.0727(17) Uani 1 1 d .
H15A H 1.1150 0.5927 -0.1694 0.087 Uiso 1 1 calc R
C41 C 0.9847(3) 0.7479(3) 0.1867(4) 0.0672(16) Uani 1 1 d .
C11 C 1.0835(3) 0.6453(3) -0.0001(3) 0.0556(14) Uani 1 1 d .
C47 C 1.0268(4) 0.7383(3) 0.1159(4) 0.083(2) Uani 1 1 d .
H47A H 1.0773 0.7440 0.1276 0.100 Uiso 1 1 calc R
H47B H 1.0138 0.7762 0.0814 0.100 Uiso 1 1 calc R
C24 C 1.0307(4) 0.4717(4) 0.2381(4) 0.084(2) Uani 1 1 d .
H24A H 1.0343 0.4356 0.2738 0.101 Uiso 1 1 calc R
C45 C 0.9697(5) 0.7277(4) 0.3200(4) 0.098(2) Uani 1 1 d .
H45A H 0.9865 0.7086 0.3648 0.118 Uiso 1 1 calc R
C12 C 1.1532(3) 0.6644(4) 0.0178(4) 0.086(2) Uani 1 1 d .
H12A H 1.1634 0.6836 0.0647 0.103 Uiso 1 1 calc R
O02 O 0.61993(19) 0.62162(19) -0.1116(2) 0.0640(10) Uani 1 1 d .
C32 C 0.9057(3) 0.7073(3) -0.0186(4) 0.081(2) Uani 1 1 d .
H32A H 0.9331 0.7488 -0.0211 0.097 Uiso 1 1 calc R
C34 C 0.8007(4) 0.6448(4) -0.0523(4) 0.087(2) Uani 1 1 d .
H34A H 0.7568 0.6439 -0.0769 0.105 Uiso 1 1 calc R
C33 C 0.8422(4) 0.7032(4) -0.0566(4) 0.100(3) Uani 1 1 d .
H33A H 0.8275 0.7417 -0.0860 0.120 Uiso 1 1 calc R
C42 C 0.9199(4) 0.7819(3) 0.1863(4) 0.0814(19) Uani 1 1 d .
H42A H 0.9020 0.8004 0.1417 0.098 Uiso 1 1 calc R
C43 C 0.8805(4) 0.7889(4) 0.2524(6) 0.096(2) Uani 1 1 d .
H43A H 0.8365 0.8124 0.2515 0.115 Uiso 1 1 calc R
C44 C 0.9055(5) 0.7621(5) 0.3174(5) 0.103(3) Uani 1 1 d .
H44A H 0.8786 0.7672 0.3610 0.124 Uiso 1 1 calc R
O01 O 0.6733(2) 0.6789(2) -0.2443(2) 0.0846(13) Uani 1 1 d .
C3 C 0.7803(3) 0.3570(2) -0.2718(3) 0.0480(12) Uani 1 1 d .
H3A H 0.8005 0.3143 -0.2886 0.058 Uiso 1 1 calc R
C4 C 0.7933(2) 0.4197(2) -0.3100(2) 0.0390(11) Uani 1 1 d .
C8 C 0.8411(2) 0.4199(3) -0.3784(2) 0.0416(11) Uani 1 1 d .
C5 C 0.7643(3) 0.4827(3) -0.2833(3) 0.0471(12) Uani 1 1 d .
H5A H 0.7724 0.5254 -0.3088 0.056 Uiso 1 1 calc R
O3 O 0.87909(18) 0.36682(17) -0.39217(19) 0.0542(9) Uani 1 1 d .
O4 O 0.84190(18) 0.47506(17) -0.41929(18) 0.0536(9) Uani 1 1 d .

loop_
_atom_site_aniso_label
_atom_site_aniso_U_11
_atom_site_aniso_U_22
_atom_site_aniso_U_33
_atom_site_aniso_U_23
_atom_site_aniso_U_13
_atom_site_aniso_U_12
Cd1 0.0477(2) 0.0455(2) 0.0359(2) 0.01074(16) 0.01228(16) 0.00343(16)
P1 0.0417(8) 0.0594(9) 0.0546(8) -0.0020(7) 0.0018(6) -0.0080(6)
Cl1 0.0670(9) 0.0594(8) 0.0414(7) -0.0060(6) -0.0058(6) 0.0097(7)
O2 0.080(3) 0.046(2) 0.057(2) 0.0016(18) 0.035(2) 0.0022(19)
C1 0.037(3) 0.040(3) 0.037(3) 0.001(2) 0.006(2) -0.001(2)
O1 0.071(2) 0.053(2) 0.053(2) 0.0048(18) 0.0222(18) -0.0097(19)
C7 0.046(3) 0.048(3) 0.042(3) 0.005(2) 0.011(2) 0.004(2)
C21 0.044(3) 0.062(3) 0.045(3) -0.004(2) -0.002(2) 0.001(3)
C6 0.054(3) 0.038(3) 0.053(3) -0.001(2) 0.023(2) 0.004(2)
C2 0.061(3) 0.034(3) 0.050(3) 0.005(2) 0.019(3) -0.001(2)
C22 0.053(4) 0.074(4) 0.059(4) -0.002(3) -0.007(3) 0.002(3)
C31 0.043(3) 0.054(3) 0.049(3) 0.008(2) 0.006(2) 0.002(2)
C35 0.049(3) 0.079(4) 0.063(4) -0.006(3) -0.001(3) -0.014(3)
C36 0.047(3) 0.057(3) 0.052(3) 0.004(3) -0.001(2) -0.001(3)
C46 0.072(5) 0.092(5) 0.097(6) -0.034(4) -0.031(4) 0.014(4)
C26 0.063(4) 0.082(4) 0.044(3) -0.003(3) 0.001(3) 0.003(3)
C16 0.048(3) 0.065(4) 0.065(4) 0.003(3) 0.003(3) -0.011(3)
C25 0.094(5) 0.094(5) 0.039(3) 0.006(3) -0.004(3) -0.007(4)
C23 0.074(5) 0.082(5) 0.084(5) 0.007(4) -0.023(4) 0.014(4)
C13 0.039(4) 0.125(6) 0.091(5) 0.005(5) 0.003(3) -0.009(4)
C14 0.060(4) 0.076(4) 0.081(5) 0.009(4) 0.027(3) -0.004(3)
C15 0.069(4) 0.084(5) 0.065(4) -0.005(3) 0.014(3) -0.012(3)
C41 0.069(4) 0.051(4) 0.081(5) -0.017(3) -0.005(3) -0.009(3)
C11 0.043(3) 0.069(4) 0.055(3) 0.007(3) 0.002(3) -0.008(3)
C47 0.077(5) 0.075(4) 0.098(5) -0.016(4) 0.012(4) -0.027(4)
C24 0.103(6) 0.080(5) 0.070(5) 0.015(4) -0.032(4) -0.005(5)
C45 0.132(7) 0.102(6) 0.061(5) -0.030(4) -0.014(5) -0.001(5)
C12 0.045(4) 0.143(7) 0.070(4) -0.014(4) -0.001(3) -0.018(4)
O02 0.062(2) 0.062(2) 0.067(2) 0.0134(19) 0.0147(19) -0.0017(19)
C32 0.059(4) 0.068(4) 0.117(5) 0.033(4) -0.003(4) -0.007(3)
C34 0.060(4) 0.117(6) 0.085(5) 0.020(4) -0.020(4) 0.004(4)
C33 0.070(5) 0.104(6) 0.125(7) 0.046(5) -0.024(4) 0.007(4)
C42 0.088(5) 0.050(4) 0.106(5) -0.010(4) -0.016(4) 0.008(3)
C43 0.075(5) 0.077(5) 0.135(7) -0.036(5) -0.002(5) 0.021(4)
C44 0.102(7) 0.101(6) 0.106(7) -0.051(5) 0.008(5) -0.015(5)
O01 0.085(3) 0.089(3) 0.080(3) 0.012(2) 0.014(2) -0.012(3)
C3 0.054(3) 0.038(3) 0.053(3) -0.004(2) 0.012(2) 0.007(2)
C4 0.042(3) 0.037(3) 0.038(2) -0.004(2) 0.006(2) 0.000(2)
C8 0.043(3) 0.044(3) 0.038(3) -0.007(2) 0.004(2) -0.005(2)
C5 0.055(3) 0.041(3) 0.045(3) 0.006(2) 0.019(2) 0.000(2)
O3 0.065(2) 0.041(2) 0.057(2) -0.0061(16) 0.0234(18) 0.0079(18)
O4 0.069(2) 0.044(2) 0.048(2) 0.0024(17) 0.0270(17) 0.0024(17)

loop_
_atom_type_symbol
_atom_type_description
_atom_type_scat_dispersion_real
_atom_type_scat_dispersion_imag
_atom_type_scat_source
C C 0.0033 0.0016 'International Tables Vol C Tables 4.2.6.8 and 6.1.1.4'
H H 0.0000 0.0000 'International Tables Vol C Tables 4.2.6.8 and 6.1.1.4'
O O 0.0106 0.0060 'International Tables Vol C Tables 4.2.6.8 and 6.1.1.4'
P P 0.1023 0.0942 'International Tables Vol C Tables 4.2.6.8 and 6.1.1.4'
Cl Cl 0.1484 0.1585 'International Tables Vol C Tables 4.2.6.8 and 6.1.1.4'
Cd Cd -0.8075 1.2024 'International Tables Vol C Tables 4.2.6.8 and 6.1.1.4'

loop_
_geom_angle_atom_site_label_1
_geom_angle_atom_site_label_2
_geom_angle_atom_site_label_3
_geom_angle
_geom_angle_site_symmetry_1
_geom_angle_site_symmetry_3
O2 Cd1 O4 153.78(12) . 3_645
O2 Cd1 O3 110.82(13) . 3_645
O4 Cd1 O3 55.62(11) 3_645 3_645
O2 Cd1 O1 54.91(11) . .
O4 Cd1 O1 100.91(12) 3_645 .
O3 Cd1 O1 93.26(12) 3_645 .
O2 Cd1 Cl1 93.21(9) . .
O4 Cd1 Cl1 110.37(9) 3_645 .
O3 Cd1 Cl1 99.14(9) 3_645 .
O1 Cd1 Cl1 148.12(9) . .
O2 Cd1 Cl1 102.30(10) . 5_665
O4 Cd1 Cl1 90.26(9) 3_645 5_665
O3 Cd1 Cl1 145.57(8) 3_645 5_665
O1 Cd1 Cl1 98.26(9) . 5_665
Cl1 Cd1 Cl1 87.91(4) . 5_665
O2 Cd1 C8 135.43(14) . 3_645
O4 Cd1 C8 28.05(12) 3_645 3_645
O3 Cd1 C8 27.60(12) 3_645 3_645
O1 Cd1 C8 98.92(12) . 3_645
Cl1 Cd1 C8 105.66(10) . 3_645
Cl1 Cd1 C8 118.08(11) 5_665 3_645
O2 Cd1 C7 27.62(13) . .
O4 Cd1 C7 127.97(14) 3_645 .
O3 Cd1 C7 104.84(13) 3_645 .
O1 Cd1 C7 27.37(12) . .
Cl1 Cd1 C7 120.77(12) . .
Cl1 Cd1 C7 100.06(11) 5_665 .
C8 Cd1 C7 120.27(14) 3_645 .
C11 P1 C21 109.8(3) . .
C11 P1 C31 109.2(2) . .
C21 P1 C31 108.9(2) . .
C11 P1 C47 107.4(3) . .
C21 P1 C47 110.8(3) . .
C31 P1 C47 110.6(3) . .
Cd1 Cl1 Cd1 92.09(4) . 5_665
C7 O2 Cd1 95.2(3) . .
C2 C1 C6 118.4(4) . .
C2 C1 C7 121.1(4) . .
C6 C1 C7 120.6(4) . .
C7 O1 Cd1 87.9(3) . .
O1 C7 O2 121.6(4) . .
O1 C7 C1 119.7(4) . .
O2 C7 C1 118.7(4) . .
O1 C7 Cd1 64.7(3) . .
O2 C7 Cd1 57.2(2) . .
C1 C7 Cd1 173.2(3) . .
C26 C21 C22 118.2(5) . .
C26 C21 P1 119.7(4) . .
C22 C21 P1 122.1(4) . .
C5 C6 C1 121.1(4) . .
C1 C2 C3 121.0(4) . .
C23 C22 C21 121.0(6) . .
C36 C31 C32 118.5(5) . .
C36 C31 P1 121.7(4) . .
C32 C31 P1 119.7(4) . .
C34 C35 C36 119.8(6) . .
C31 C36 C35 120.0(5) . .
C45 C46 C41 121.5(7) . .
C25 C26 C21 120.5(6) . .
C11 C16 C15 119.8(5) . .
C24 C25 C26 119.8(6) . .
C22 C23 C24 119.4(6) . .
C14 C13 C12 120.0(6) . .
C13 C14 C15 120.8(6) . .
C14 C15 C16 120.2(6) . .
C42 C41 C46 117.6(6) . .
C42 C41 C47 121.0(7) . .
C46 C41 C47 121.3(6) . .
C16 C11 C12 118.9(5) . .
C16 C11 P1 121.3(4) . .
C12 C11 P1 119.7(4) . .
C41 C47 P1 115.5(4) . .
C25 C24 C23 121.2(6) . .
C44 C45 C46 119.1(8) . .
C13 C12 C11 120.3(6) . .
C33 C32 C31 120.0(6) . .
C33 C34 C35 120.5(6) . .
C34 C33 C32 121.2(6) . .
C41 C42 C43 120.4(7) . .
C44 C43 C42 120.6(7) . .
C43 C44 C45 120.7(8) . .
C4 C3 C2 120.4(4) . .
C3 C4 C5 119.1(4) . .
C3 C4 C8 120.3(4) . .
C5 C4 C8 120.5(4) . .
O3 C8 O4 122.0(4) . .
O3 C8 C4 119.6(4) . .
O4 C8 C4 118.4(4) . .
O3 C8 Cd1 61.6(2) . 4_564
O4 C8 Cd1 60.5(2) . 4_564
C4 C8 Cd1 175.5(3) . 4_564
C6 C5 C4 120.1(4) . .
C8 O3 Cd1 90.8(3) . 4_564
C8 O4 Cd1 91.4(3) . 4_564

loop_
_geom_bond_atom_site_label_1
_geom_bond_atom_site_label_2
_geom_bond_distance
_geom_bond_site_symmetry_2
Cd1 O2 2.285(3) .
Cd1 O4 2.335(3) 3_645
Cd1 O3 2.360(3) 3_645
Cd1 O1 2.450(3) .
Cd1 Cl1 2.5701(13) .
Cd1 Cl1 2.5750(14) 5_665
Cd1 C8 2.682(4) 3_645
Cd1 C7 2.708(5) .
P1 C11 1.783(5) .
P1 C21 1.783(5) .
P1 C31 1.790(5) .
P1 C47 1.816(6) .
Cl1 Cd1 2.5750(13) 5_665
O2 C7 1.261(6) .
C1 C2 1.372(6) .
C1 C6 1.379(6) .
C1 C7 1.504(6) .
O1 C7 1.246(6) .
C21 C26 1.396(7) .
C21 C22 1.393(7) .
C6 C5 1.382(6) .
C2 C3 1.382(6) .
C22 C23 1.370(8) .
C31 C36 1.382(7) .
C31 C32 1.393(7) .
C35 C34 1.367(9) .
C35 C36 1.386(7) .
C46 C45 1.381(9) .
C46 C41 1.395(9) .
C26 C25 1.374(8) .
C16 C11 1.378(7) .
C16 C15 1.384(7) .
C25 C24 1.365(10) .
C23 C24 1.373(9) .
C13 C14 1.350(8) .
C13 C12 1.378(9) .
C14 C15 1.361(8) .
C41 C42 1.366(8) .
C41 C47 1.498(8) .
C11 C12 1.387(8) .
C45 C44 1.361(10) .
C32 C33 1.367(9) .
C34 C33 1.341(9) .
C42 C43 1.397(10) .
C43 C44 1.345(10) .
C3 C4 1.377(6) .
C4 C5 1.378(6) .
C4 C8 1.512(6) .
C8 O3 1.243(5) .
C8 O4 1.262(5) .
C8 Cd1 2.682(4) 4_564
O3 Cd1 2.360(3) 4_564
O4 Cd1 2.335(3) 4_564
